data_2006885
loop_
_publ_author_name
'F. Lucas'
'G. Wallez'
'S. Jaulmes'
'A. Elfakir'
'M. Quarton'

_publ_section_title
;
 Dibarium Magnesium Phosphate
;
_journal_issue 12
_journal_name_full 'Acta Crystallographica Section C'
_journal_page_first 1741
_journal_page_last 1743
_journal_paper_doi 10.1107/S010827019700841X
_journal_volume 53
_journal_year 1997
_chemical_formula_iupac 'Ba2 Mg (P1 O4)2'
_chemical_formula_moiety 'Ba2 Mg,2(P1 O4)'
_chemical_formula_sum 'Ba8 Mg4 O32 P8'
_chemical_formula_weight 488.92
_chemical_name_systematic
;
Dibariummagnesium Diphosphate
;
_space_group_IT_number 14
_symmetry_cell_setting monoclinic
_symmetry_space_group_name_Hall '-P 2yn'
_symmetry_space_group_name_H-M 'P 1 21/n 1'
_cell_angle_alpha 90.0
_cell_angle_beta 90.60(5)
_cell_angle_gamma 90.0
_cell_formula_units_Z 4
_cell_length_a 5.294(4)
_cell_length_b 8.837(4)
_cell_length_c 16.143(8)
_cell_measurement_reflns_used 24
_cell_measurement_temperature 293
_cell_measurement_theta_max 10.1
_cell_measurement_theta_min 4.0
_cell_volume 755.2(8)
_computing_molecular_graphics 'ORTEPIII (Burkett & Johnson, 1996) MOLVIEW (Cense, 1990)'
_computing_structure_refinement 'ORXFLS (Busing, 1971 locally modified by P. Laruelle'
_computing_structure_solution 'ORFFE (Busing, Martin & Levy, 1964)'
_diffrn_ambient_temperature 293
_diffrn_measurement_device 'Syntex Nicolet P3F'
_diffrn_measurement_method \q/2\q
_diffrn_radiation_monochromator graphite
_diffrn_radiation_source X-ray
_diffrn_radiation_type 'Mo K\a'
_diffrn_radiation_wavelength 0.71069
_diffrn_reflns_limit_h_max 6
_diffrn_reflns_limit_h_min -6
_diffrn_reflns_limit_k_max 11
_diffrn_reflns_limit_k_min 0
_diffrn_reflns_limit_l_max 20
_diffrn_reflns_limit_l_min 0
_diffrn_reflns_number 1789
_diffrn_reflns_theta_max 27.6
_diffrn_reflns_theta_min 2.5
_diffrn_standards_decay_% 2.1
_diffrn_standards_interval_count 60
_diffrn_standards_number 3
_exptl_absorpt_coefficient_mu 10.88
_exptl_absorpt_correction_T_max 0.290
_exptl_absorpt_correction_T_min 0.199
_exptl_absorpt_correction_type 'analytical (de Meulenauer & Tompa, 1965)'
_exptl_crystal_colour colorless
_exptl_crystal_density_diffrn 4.30
_exptl_crystal_density_meas 4.25(8)
_exptl_crystal_density_method pycnometry
_exptl_crystal_description parallelepiped
_exptl_crystal_F_000 964
_exptl_crystal_size_max 0.38
_exptl_crystal_size_mid 0.015
_exptl_crystal_size_min 0.014
_refine_diff_density_max 0.9
_refine_diff_density_min -0.7
_refine_ls_extinction_coef 'g = 1.17(4) \\times 10^-6^'
_refine_ls_extinction_method 'Becker & Coppens (1975)'
_refine_ls_goodness_of_fit_all 1.95
_refine_ls_goodness_of_fit_obs 1.95
_refine_ls_hydrogen_treatment none
_refine_ls_matrix_type full
_refine_ls_number_constraints 0
_refine_ls_number_parameters 119
_refine_ls_number_reflns 1789
_refine_ls_number_restraints 0
_refine_ls_R_factor_all 0.033
_refine_ls_R_factor_obs .033
_refine_ls_shift/esd_max 0.0053
_refine_ls_shift/esd_mean 0,0006
_refine_ls_structure_factor_coef F
_refine_ls_weighting_details 'w = 1/\s^2^(F)'
_refine_ls_weighting_scheme calc
_refine_ls_wR_factor_all 0.038
_refine_ls_wR_factor_obs .038
_reflns_number_observed 1789
_reflns_number_total 1789
_cod_data_source_file ta1147.cif
_cod_data_source_block I
_cod_depositor_comments
;
The following automatic conversions were performed:

'_refine_ls_weighting_scheme' value '1/\s^2^(F)' was changed to
'calc'. New tag '_refine_ls_weighting_details' was created. The value
of the new tag was set to 'w = 1/\s^2^(F)'.

Automatic conversion script
Id: cif_fix_values 3143 2015-03-26 13:38:13Z robertas 
;
_cod_original_cell_volume 755.2(7)
_cod_original_sg_symbol_H-M 'P 21/n'
_cod_database_code 2006885

loop_
_symmetry_equiv_pos_as_xyz
x,y,z
1/2-x,1/2+y,1/2-z
-x,-y,-z
1/2+x,1/2-y,1/2+z

loop_
_atom_site_aniso_label
_atom_site_aniso_U_11
_atom_site_aniso_U_22
_atom_site_aniso_U_33
_atom_site_aniso_U_12
_atom_site_aniso_U_13
_atom_site_aniso_U_23
Ba(1) .01425(8) .01373(8) .00929(8) -.00203(5) .00097(5) -.00069(5)
Ba(2) .01609(8) .01327(9) .00888(8) .00000(5) .00043(5) .00160(5)
Mg .0104(4) .0151(4) .0112(4) .0012(3) -.0009(3) .0001(4)
P(1) .0095(3) .0119(3) .0100(3) -.0002(2) .0017(2) .0000(3)
P(2) .0133(3) .0099(3) .0080(3) -.0007(3) .0007(3) .0011(3)
O(11) .0236(9) .043(2) .0088(9) -.0048(8) .0029(7) .0027(9)
O(12) .0182(8) .0199(9) .0190(10) .0096(7) .0052(7) .0038(8)
O(13) .0128(8) .0082(8) .0153(8) .0003(6) -.0001(6) .0006(7)
O(14) .0062(8) .0221(9) .0125(9) .0008(6) .0030(6) .0026(7)
O(21) .0169(8) .0290(10) .0198(9) .0117(8) -.0005(7) .0052(8)
O(22) .0360(10) .0180(10) .0185(9) -.0139(8) .0151(8) -.0092(8)
O(23) .0171(8) .0097(9) .0230(10) -.0027(7) -.0048(7) -.0017(7)
O(24) .0138(8) .0220(10) .0210(10) -.0026(7) -.0015(7) .0062(8)

loop_
_atom_site_label
_atom_site_fract_x
_atom_site_fract_y
_atom_site_fract_z
_atom_site_U_iso_or_equiv
Ba(1) .29325(2) .29665(2) -.019506(8) .01241(8)
Ba(2) .74591(2) .84330(2) .271421(8) .01274(8)
Mg .27190(10) .48431(9) .36579(5) .0122(4)
P(1) .73580(10) .58814(7) .42233(4) .0105(3)
P(2) .24980(10) .60831(7) .16649(4) .0104(3)
O(11) .7863(3) .5834(2) .51470(10) .0250(10)
O(12) .5262(3) .6984(2) .40170(10) .0189(9)
O(13) .6516(3) .4346(2) .38740(10) .0121(7)
O(14) .9793(2) .6366(2) .37662(9) .0136(8)
O(21) .3457(3) .5296(2) .24400(10) .0219(9)
O(22) .3570(3) .5261(2) .09220(10) .0241(9)
O(23) .3524(3) .7720(2) .16760(10) .0167(9)
O(24) -.0429(3) .6108(2) .16620(10) .0191(9)

loop_
_atom_type_symbol
_atom_type_scat_dispersion_real
_atom_type_scat_dispersion_imag
_atom_type_scat_source
Ba -.613 2.282 International_Tables_Vol_IV_Table_2.3.1
Mg .042 .036 International_Tables_Vol_IV_Table_2.3.1
O .008 .006 International_Tables_Vol_IV_Table_2.3.1
P .090 .095 International_Tables_Vol_IV_Table_2.3.1

loop_
_geom_angle_atom_site_label_1
_geom_angle_atom_site_label_2
_geom_angle_atom_site_label_3
_geom_angle_site_symmetry_1
_geom_angle_site_symmetry_3
_geom_angle
_geom_angle_publ_flag
O(11) Mg O(21) 3_666 . 173.88(9) yes
O(11) Mg O(23) 3_666 2_545 85.98(8) yes
O(11) Mg O(14) 3_666 1_455 89.44(8) yes
O(11) Mg O(13) 3_666 . 86.27(8) yes
O(11) Mg O(12) 3_666 . 95.34(8) yes
O(21) Mg O(23) . 2_545 89.42(8) yes
O(21) Mg O(14) . 1_455 96.04(8) yes
O(21) Mg O(13) . . 90.48(8) yes
O(21) Mg O(12) . . 88.01(8) yes
O(23) Mg O(14) 2_545 1_455 112.27(8) yes
O(23) Mg O(13) 2_545 . 99.03(8) yes
O(23) Mg O(12) 2_545 . 164.35(7) yes
O(14) Mg O(13) 1_455 . 148.02(8) yes
O(14) Mg O(12) 1_455 . 83.35(8) yes
O(13) Mg O(12) . . 65.56(7) yes
O(12) P(1) O(11) . . 110.90(10) no
O(12) P(1) O(13) . . 106.20(10) no
O(12) P(1) O(14) . . 109.20(10) no
O(11) P(1) O(13) . . 112.70(10) no
O(11) P(1) O(14) . . 109.70(10) no
O(13) P(1) O(14) . . 108.00(10) no
O(21) P(2) O(22) . . 107.90(10) no
O(21) P(2) O(23) . . 107.80(10) no
O(21) P(2) O(24) . . 109.60(10) no
O(22) P(2) O(23) . . 108.90(10) no
O(22) P(2) O(24) . . 112.70(10) no
O(23) P(2) O(24) . . 109.79(9) no

loop_
_geom_bond_atom_site_label_1
_geom_bond_atom_site_label_2
_geom_bond_site_symmetry_1
_geom_bond_site_symmetry_2
_geom_bond_distance
_geom_bond_publ_flag
Ba(1) O(13) . 4_454 2.641(2) yes
Ba(1) O(12) . 2_545 2.702(2) yes
Ba(1) O(22) . 3_665 2.703(2) yes
Ba(1) O(22) . . 2.732(2) yes
Ba(1) O(24) . 3_565 2.823(3) yes
Ba(1) O(11) . 2_645 2.917(3) yes
Ba(1) O(14) . 2_645 2.952(2) yes
Ba(1) O(23) . 3_665 3.114(3) yes
Ba(1) O(11) . 4_454 3.404(3) no
Ba(2) O(12) . . 2.731(3) yes
Ba(2) O(21) . 2_655 2.732(2) yes
Ba(2) O(23) . . 2.733(3) yes
Ba(2) O(13) . 2_655 2.747(2) yes
Ba(2) O(14) . . 2.776(2) yes
Ba(2) O(24) . 2 2.789(2) yes
Ba(2) O(24) . 1_655 2.898(2) yes
Ba(2) O(22) . 2_655 3.432(3) no
Mg O(11) . 3_666 2.046(3) yes
Mg O(21) . . 2.048(2) yes
Mg O(23) . 2_545 2.059(2) yes
Mg O(14) . 1_455 2.061(2) yes
Mg O(13) . . 2.084(3) yes
Mg O(12) . . 2.390(3) yes
P(1) O(12) . . 1.512(2) yes
P(1) O(11) . . 1.513(2) yes
P(1) O(13) . . 1.534(2) yes
P(1) O(14) . . 1.552(2) yes
P(2) O(21) . . 1.515(2) yes
P(2) O(22) . . 1.517(2) yes
P(2) O(23) . . 1.545(2) yes
P(2) O(24) . . 1.549(2) yes
O(11) O(12) . . 2.492(3) no
O(11) O(14) . . 2.507(3) no
O(11) O(13) . . 2.536(3) no
O(11) O(11) . 3_766 2.746(4) no
O(11) O(23) . 4_565 2.798(3) no
O(11) O(13) . 3_666 2.823(3) no
O(11) O(14) . 3_766 2.889(3) no
O(11) O(12) . 3_666 3.287(3) no
O(11) O(13) . 3_766 3.358(4) no
O(11) O(11) . 3_666 3.399(4) no
O(11) O(22) . 4_565 3.689(3) no
O(12) O(13) . . 2.436(3) no
O(12) O(11) . . 2.492(3) no
O(12) O(14) . . 2.497(3) no
O(12) O(14) . 1_455 2.970(4) no
O(12) O(21) . . 3.093(3) no
O(12) O(11) . 3_666 3.287(3) no
O(12) O(22) . 2 3.537(3) no
O(12) O(13) . 3_666 3.733(3) no
O(12) O(24) . 2 3.806(3) no
O(12) O(23) . . 3.933(3) no
O(13) O(12) . . 2.436(3) no
O(13) O(14) . . 2.497(3) no
O(13) O(11) . . 2.536(3) no
O(13) O(11) . 3_666 2.823(3) no
O(13) O(21) . . 2.934(3) no
O(13) O(24) . 2_545 3.043(3) no
O(13) O(23) . 2_645 3.130(3) no
O(13) O(23) . 2_545 3.151(3) no
O(13) O(11) . 3_766 3.358(4) no
O(13) O(12) . 3_666 3.733(3) no
O(13) O(14) . 1_455 3.984(4) no
O(14) O(13) . . 2.497(3) no
O(14) O(12) . . 2.497(3) no
O(14) O(11) . . 2.507(3) no
O(14) O(11) . 3_766 2.889(3) no
O(14) O(12) . 3_655 2.970(4) no
O(14) O(21) . 1_655 3.054(3) no
O(14) O(24) . 1_655 3.406(3) no
O(14) O(23) . 2_645 3.420(3) no
O(14) O(22) . 2_655 3.583(3) no
O(14) O(13) . 1_655 3.984(4) no
O(21) O(22) . . 2.451(3) no
O(21) O(23) . . 2.472(3) no
O(21) O(24) . . 2.504(3) no
O(21) O(23) . 2_545 2.889(3) no
O(21) O(13) . . 2.934(3) no
O(21) O(14) . 1_455 3.054(3) no
O(21) O(12) . . 3.093(3) no
O(21) O(24) . 1_655 3.557(4) no
O(22) O(21) . . 2.451(3) no
O(22) O(23) . . 2.491(3) no
O(22) O(24) . . 2.553(3) no
O(22) O(22) . 3_665 3.387(4) no
O(22) O(24) . 1_655 3.464(4) no
O(22) O(12) . 2_545 3.537(3) no
O(22) O(14) . 2_645 3.583(3) no
O(22) O(11) . 4_464 3.689(3) no
O(23) O(21) . . 2.472(3) no
O(23) O(22) . . 2.491(3) no
O(23) O(24) . . 2.532(3) no
O(23) O(11) . 4_464 2.798(3) no
O(23) O(21) . 2 2.889(3) no
O(23) O(13) . 2_655 3.130(3) no
O(23) O(13) . 2 3.151(3) no
O(23) O(14) . 2_655 3.420(3) no
O(23) O(24) . 1_655 3.504(4) no
O(23) O(12) . . 3.933(3) no
O(24) O(21) . . 2.504(3) no
O(24) O(23) . . 2.532(3) no
O(24) O(22) . . 2.553(3) no
O(24) O(13) . 2 3.043(3) no
O(24) O(14) . 1_455 3.406(3) no
O(24) O(22) . 1_455 3.464(4) no
O(24) O(23) . 1_455 3.504(4) no
O(24) O(21) . 1_455 3.557(4) no
O(24) O(12) . 2_545 3.806(3) no
